data_1520713
loop_
_publ_author_name
'Huang, Zhongxing'
'Sam, Quynh P.'
'Dong, Guangbin'

_publ_section_title
;
 Palladium-catalyzed direct \b-arylation of ketones with diaryliodonium
 salts: a stoichiometric heavy metal-free and user-friendly approach
;
_journal_issue 10
_journal_name_full 'Chem. Sci.'
_journal_page_first 5491
_journal_paper_doi 10.1039/C5SC01636C
_journal_volume 6
_journal_year 2015
_chemical_formula_moiety 'C25 H24 N4 O4'
_chemical_formula_sum 'C25 H24 N4 O4'
_chemical_formula_weight 444.48
_chemical_name_systematic 'compound 4d and DNP adduct'
_space_group_crystal_system monoclinic
_space_group_IT_number 14
_space_group_name_Hall '-P 2ybc'
_space_group_name_H-M_alt 'P 1 21/c 1'
_symmetry_space_group_name_Hall '-P 2ybc'
_symmetry_space_group_name_H-M 'P 1 21/c 1'
_atom_sites_solution_hydrogens mixed
_audit_creation_method SHELXL-2013
_audit_update_record
;
2015-04-07 deposited with the CCDC.
2015-06-30 downloaded from the CCDC.
;
_cell_angle_alpha 90
_cell_angle_beta 102.342(6)
_cell_angle_gamma 90
_cell_formula_units_Z 4
_cell_length_a 20.3743(10)
_cell_length_b 5.7348(4)
_cell_length_c 19.2424(15)
_cell_measurement_reflns_used 10380
_cell_measurement_temperature 100(2)
_cell_measurement_theta_max 76.0
_cell_measurement_theta_min 4.44
_cell_volume 2196.4(3)
_computing_cell_refinement 'CrysAlisPro V 1.171.37.31, Agilent Technologies'
_computing_data_collection 'CrysAlisPro V 1.171.37.31, Agilent Technologies'
_computing_data_reduction 'CrysAlisPro V 1.171.37.31, Agilent Technologies'
_computing_molecular_graphics 'XP SHELXTL/PC, Siemens Analytical'
_computing_publication_material 'XL SHELXTL/PC, Siemens Analytical'
_computing_structure_refinement 'Shelxl-2013, Sheldrick, G. M.'
_computing_structure_solution
;

SUPERFLIP.  Palatinus, L. and Chapuis, G., J. Appl. Cryst. 40, 786-790.
;
_diffrn_ambient_temperature 100(2)
_diffrn_measured_fraction_theta_full 0.999
_diffrn_measured_fraction_theta_max 0.982
_diffrn_measurement_device_type 'Agilent SuperNova with AtlasS2 CCD'
_diffrn_measurement_method \w-scans
_diffrn_radiation_type CuK\a
_diffrn_radiation_wavelength 1.5418
_diffrn_reflns_av_R_equivalents 0.0248
_diffrn_reflns_av_unetI/netI 0.0159
_diffrn_reflns_laue_measured_fraction_full 0.999
_diffrn_reflns_laue_measured_fraction_max 0.982
_diffrn_reflns_limit_h_max 25
_diffrn_reflns_limit_h_min -25
_diffrn_reflns_limit_k_max 7
_diffrn_reflns_limit_k_min -7
_diffrn_reflns_limit_l_max 23
_diffrn_reflns_limit_l_min -23
_diffrn_reflns_number 22364
_diffrn_reflns_point_group_measured_fraction_full 0.999
_diffrn_reflns_point_group_measured_fraction_max 0.982
_diffrn_reflns_theta_full 67.680
_diffrn_reflns_theta_max 76.290
_diffrn_reflns_theta_min 4.443
_diffrn_source 'micro-focus sealed tube'
_exptl_absorpt_coefficient_mu 0.760
_exptl_absorpt_correction_T_max 1.00
_exptl_absorpt_correction_T_min 0.848
_exptl_absorpt_correction_type multi-scan
_exptl_absorpt_process_details
;
CrysAlisPro, Agilent Technologies,
Version 1.171.37.31 (release 14-01-2014 CrysAlis171 .NET)
(compiled Jan 14 2014,18:38:05)
Empirical absorption correction using spherical harmonics,
 implemented in SCALE3 ABSPACK scaling algorithm.
;
_exptl_crystal_colour yellow-orange
_exptl_crystal_density_diffrn 1.344
_exptl_crystal_description plates
_exptl_crystal_F_000 936
_exptl_crystal_size_max 0.190
_exptl_crystal_size_mid 0.130
_exptl_crystal_size_min 0.024
_refine_diff_density_max 0.391
_refine_diff_density_min -0.494
_refine_diff_density_rms 0.043
_refine_ls_extinction_method none
_refine_ls_goodness_of_fit_ref 1.058
_refine_ls_hydrogen_treatment mixed
_refine_ls_matrix_type full
_refine_ls_number_parameters 327
_refine_ls_number_reflns 4531
_refine_ls_number_restraints 57
_refine_ls_restrained_S_all 1.055
_refine_ls_R_factor_all 0.0500
_refine_ls_R_factor_gt 0.0460
_refine_ls_shift/su_max 0.001
_refine_ls_shift/su_mean 0.000
_refine_ls_structure_factor_coef Fsqd
_refine_ls_weighting_details 'w=1/[\s^2^(Fo^2^)+(0.0501P)^2^+1.3994P] where P=(Fo^2^+2Fc^2^)/3'
_refine_ls_weighting_scheme calc
_refine_ls_wR_factor_gt 0.1146
_refine_ls_wR_factor_ref 0.1179
_reflns_Friedel_coverage 0.000
_reflns_number_gt 4116
_reflns_number_total 4531
_reflns_threshold_expression 'I > 2\s(I)'
_cod_data_source_file c5sc01636c2.cif
_cod_data_source_block shelx
_cod_depositor_comments 'Adding full bibliography for 1520713--1520715.cif.'
_cod_database_code 1520713
_shelx_space_group_comment
;
The symmetry employed for this shelxl refinement is uniquely defined
by the following loop, which should always be used as a source of
symmetry information in preference to the above space-group names.
They are only intended as comments.
;
_shelx_estimated_absorpt_t_min 0.869
_shelx_estimated_absorpt_t_max 0.982
_shelxl_version_number 2013-4

loop_
_space_group_symop_operation_xyz
'x, y, z'
'-x, y+1/2, -z+1/2'
'-x, -y, -z'
'x, -y-1/2, z-1/2'

loop_
_atom_site_label
_atom_site_type_symbol
_atom_site_fract_x
_atom_site_fract_y
_atom_site_fract_z
_atom_site_U_iso_or_equiv
_atom_site_adp_type
_atom_site_occupancy
_atom_site_site_symmetry_order
_atom_site_calc_flag
_atom_site_refinement_flags_posn
_atom_site_refinement_flags_adp
_atom_site_refinement_flags_occupancy
_atom_site_disorder_assembly
_atom_site_disorder_group
C1 C 0.82532(9) 0.3372(3) 0.33334(9) 0.0271(4) Uani 0.88 1 d D U P A 1
H1 H 0.8064 0.2143 0.3603 0.033 Uiso 0.88 1 calc R U P A 1
C2 C 0.78841(8) 0.3223(3) 0.25510(9) 0.0284(4) Uani 0.88 1 d D U P A 1
H2A H 0.8109 0.4263 0.2264 0.034 Uiso 0.88 1 calc R U P A 1
H2B H 0.7916 0.1608 0.2379 0.034 Uiso 0.88 1 calc R U P A 1
C3 C 0.71535(8) 0.3898(3) 0.24377(9) 0.0271(4) Uani 0.88 1 d D U P A 1
C4 C 0.70253(9) 0.6187(4) 0.27668(11) 0.0334(4) Uani 0.88 1 d D U P A 1
H4A H 0.6536 0.6391 0.2728 0.040 Uiso 0.88 1 calc R U P A 1
H4B H 0.7186 0.7481 0.2506 0.040 Uiso 0.88 1 calc R U P A 1
C5 C 0.73848(10) 0.6268(4) 0.35469(12) 0.0331(7) Uani 0.88 1 d D U P A 1
H5A H 0.7178 0.5111 0.3816 0.040 Uiso 0.88 1 calc R U P A 1
H5B H 0.7322 0.7832 0.3741 0.040 Uiso 0.88 1 calc R U P A 1
C6 C 0.81385(8) 0.5761(4) 0.36574(10) 0.0274(4) Uani 0.88 1 d D U P A 1
H6 H 0.8346 0.6991 0.3406 0.033 Uiso 0.88 1 calc R U P A 1
C13 C 0.84692(9) 0.5859(4) 0.44488(10) 0.0351(4) Uani 0.88 1 d D U P A 1
H13A H 0.8371 0.7366 0.4645 0.053 Uiso 0.88 1 calc R U P A 1
H13B H 0.8956 0.5675 0.4509 0.053 Uiso 0.88 1 calc R U P A 1
H13C H 0.8292 0.4600 0.4700 0.053 Uiso 0.88 1 calc R U P A 1
C1A C 0.8296(6) 0.398(2) 0.3162(7) 0.030 Uiso 0.12 1 d D U P A 2
H1A H 0.8278 0.5211 0.2790 0.036 Uiso 0.12 1 calc R U P A 2
C2A C 0.7822(5) 0.1912(19) 0.2917(7) 0.030 Uiso 0.12 1 d D U P A 2
H2A1 H 0.7932 0.1202 0.2486 0.036 Uiso 0.12 1 calc R U P A 2
H2A2 H 0.7886 0.0712 0.3295 0.036 Uiso 0.12 1 calc R U P A 2
C3A C 0.7097(5) 0.271(2) 0.2752(6) 0.030 Uiso 0.12 1 d D U P A 2
C4A C 0.6888(5) 0.414(2) 0.3320(6) 0.030 Uiso 0.12 1 d D U P A 2
H4A1 H 0.6786 0.3070 0.3687 0.036 Uiso 0.12 1 calc R U P A 2
H4A2 H 0.6470 0.4984 0.3108 0.036 Uiso 0.12 1 calc R U P A 2
C5A C 0.7408(6) 0.587(3) 0.3674(11) 0.030 Uiso 0.12 1 d D U P A 2
H5A1 H 0.7283 0.6438 0.4114 0.036 Uiso 0.12 1 calc R U P A 2
H5A2 H 0.7399 0.7228 0.3353 0.036 Uiso 0.12 1 calc R U P A 2
C6A C 0.8128(5) 0.491(2) 0.3865(7) 0.030 Uiso 0.12 1 d D U P A 2
H6A H 0.8169 0.3647 0.4229 0.036 Uiso 0.12 1 calc R U P A 2
C13A C 0.8597(6) 0.696(2) 0.4140(7) 0.030 Uiso 0.12 1 d D U P A 2
H13D H 0.8658 0.7922 0.3739 0.045 Uiso 0.12 1 calc R U P A 2
H13E H 0.9033 0.6356 0.4392 0.045 Uiso 0.12 1 calc R U P A 2
H13F H 0.8398 0.7903 0.4467 0.045 Uiso 0.12 1 calc R U P A 2
C7 C 0.55764(7) 0.1893(3) 0.15440(7) 0.0229(3) Uani 1 1 d . . . . .
C8 C 0.48834(7) 0.2534(3) 0.14223(8) 0.0225(3) Uani 1 1 d . . . . .
C9 C 0.43872(7) 0.1212(3) 0.09925(8) 0.0231(3) Uani 1 1 d . . . . .
H9 H 0.3930 0.1683 0.0910 0.028 Uiso 1 1 calc R U . . .
C10 C 0.45670(7) -0.0784(3) 0.06888(8) 0.0238(3) Uani 1 1 d . . . . .
C11 C 0.52397(7) -0.1511(3) 0.07986(8) 0.0249(3) Uani 1 1 d . . . . .
H11 H 0.5353 -0.2907 0.0585 0.030 Uiso 1 1 calc R U . . .
C12 C 0.57297(7) -0.0194(3) 0.12143(8) 0.0251(3) Uani 1 1 d . . . . .
H12 H 0.6184 -0.0686 0.1285 0.030 Uiso 1 1 calc R U . . .
C14 C 0.90018(7) 0.2881(3) 0.34103(9) 0.0307(4) Uani 1 1 d . . . . .
C15 C 0.93109(8) 0.1244(3) 0.39084(10) 0.0363(4) Uani 1 1 d . . . . .
H15 H 0.9047 0.0382 0.4170 0.044 Uiso 1 1 calc R U . . .
C16 C 0.99995(8) 0.0847(3) 0.40304(9) 0.0341(4) Uani 1 1 d . . . . .
H16 H 1.0198 -0.0271 0.4376 0.041 Uiso 1 1 calc R U . . .
C17 C 1.04062(7) 0.2067(3) 0.36519(8) 0.0252(3) Uani 1 1 d . . . . .
C18 C 1.00932(7) 0.3659(3) 0.31410(9) 0.0292(3) Uani 1 1 d . . . . .
H18 H 1.0354 0.4485 0.2868 0.035 Uiso 1 1 calc R U . . .
C19 C 0.94036(8) 0.4060(3) 0.30235(9) 0.0317(4) Uani 1 1 d . . . . .
H19 H 0.9203 0.5160 0.2672 0.038 Uiso 1 1 calc R U . . .
C20 C 1.11479(7) 0.1695(3) 0.38091(8) 0.0237(3) Uani 1 1 d . . . . .
C21 C 1.14327(7) -0.0372(3) 0.41206(8) 0.0274(3) Uani 1 1 d . . . . .
H21 H 1.1147 -0.1605 0.4203 0.033 Uiso 1 1 calc R U . . .
C22 C 1.21237(8) -0.0660(3) 0.43111(9) 0.0314(3) Uani 1 1 d . . . . .
H22 H 1.2306 -0.2072 0.4528 0.038 Uiso 1 1 calc R U . . .
C23 C 1.25503(7) 0.1110(3) 0.41863(9) 0.0326(4) Uani 1 1 d . . . . .
H23 H 1.3024 0.0921 0.4323 0.039 Uiso 1 1 calc R U . . .
C24 C 1.22799(7) 0.3147(3) 0.38621(9) 0.0310(3) Uani 1 1 d . . . . .
H24 H 1.2568 0.4351 0.3766 0.037 Uiso 1 1 calc R U . . .
C25 C 1.15824(7) 0.3438(3) 0.36756(8) 0.0269(3) Uani 1 1 d . . . . .
H25 H 1.1402 0.4846 0.3454 0.032 Uiso 1 1 calc R U . . .
N1 N 0.67276(6) 0.2473(3) 0.20678(7) 0.0288(3) Uani 1 1 d . . . . .
N2 N 0.60631(6) 0.3190(2) 0.19469(7) 0.0265(3) Uani 1 1 d . . . . .
N3 N 0.46569(6) 0.4559(2) 0.17535(7) 0.0245(3) Uani 1 1 d . . . . .
N4 N 0.40433(6) -0.2156(2) 0.02412(7) 0.0273(3) Uani 1 1 d . . . . .
O1 O 0.50801(5) 0.58479(19) 0.21277(6) 0.0274(2) Uani 1 1 d . . . . .
O2 O 0.40499(5) 0.4957(2) 0.16522(6) 0.0333(3) Uani 1 1 d . . . . .
O3 O 0.34659(5) -0.1390(2) 0.01075(7) 0.0368(3) Uani 1 1 d . . . . .
O4 O 0.42039(6) -0.4037(2) 0.00123(6) 0.0341(3) Uani 1 1 d . . . . .
H2N H 0.5920(10) 0.446(4) 0.2171(11) 0.042(6) Uiso 1 1 d . . . . .

loop_
_atom_site_aniso_label
_atom_site_aniso_U_11
_atom_site_aniso_U_22
_atom_site_aniso_U_33
_atom_site_aniso_U_23
_atom_site_aniso_U_13
_atom_site_aniso_U_12
C1 0.0177(7) 0.0375(10) 0.0259(9) 0.0021(7) 0.0043(7) -0.0010(7)
C2 0.0167(7) 0.0393(10) 0.0283(9) -0.0075(8) 0.0028(6) 0.0002(7)
C3 0.0182(8) 0.0370(10) 0.0257(9) -0.0031(8) 0.0034(6) -0.0001(7)
C4 0.0193(8) 0.0403(10) 0.0380(10) -0.0082(8) 0.0005(7) 0.0021(7)
C5 0.0225(8) 0.0412(13) 0.0358(14) -0.0088(11) 0.0070(8) -0.0009(8)
C6 0.0201(8) 0.0364(9) 0.0251(9) -0.0009(7) 0.0039(7) -0.0022(7)
C13 0.0327(9) 0.0457(11) 0.0271(9) -0.0024(9) 0.0070(8) -0.0020(8)
C7 0.0184(6) 0.0316(8) 0.0189(7) 0.0027(6) 0.0044(5) -0.0030(6)
C8 0.0193(6) 0.0275(7) 0.0213(7) 0.0011(6) 0.0059(5) -0.0010(5)
C9 0.0173(6) 0.0308(7) 0.0214(7) 0.0034(6) 0.0044(5) -0.0011(5)
C10 0.0195(7) 0.0290(7) 0.0225(7) 0.0012(6) 0.0034(5) -0.0046(6)
C11 0.0225(7) 0.0285(7) 0.0243(7) 0.0010(6) 0.0067(6) -0.0007(6)
C12 0.0175(6) 0.0326(8) 0.0258(7) 0.0013(6) 0.0060(5) -0.0001(6)
C14 0.0190(7) 0.0423(9) 0.0299(8) -0.0069(7) 0.0029(6) -0.0002(6)
C15 0.0243(8) 0.0476(10) 0.0380(9) 0.0053(8) 0.0089(7) -0.0017(7)
C16 0.0241(7) 0.0441(9) 0.0336(9) 0.0085(7) 0.0053(6) 0.0020(7)
C17 0.0191(7) 0.0312(8) 0.0245(7) -0.0034(6) 0.0028(5) 0.0003(6)
C18 0.0215(7) 0.0368(8) 0.0291(8) 0.0030(7) 0.0046(6) 0.0004(6)
C19 0.0232(7) 0.0393(9) 0.0303(8) 0.0030(7) 0.0002(6) 0.0048(6)
C20 0.0191(7) 0.0294(7) 0.0216(7) -0.0034(6) 0.0025(5) 0.0009(6)
C21 0.0237(7) 0.0287(8) 0.0297(8) 0.0000(6) 0.0052(6) -0.0003(6)
C22 0.0259(7) 0.0309(8) 0.0354(9) 0.0015(7) 0.0024(6) 0.0055(6)
C23 0.0173(7) 0.0383(9) 0.0408(9) -0.0017(7) 0.0028(6) 0.0040(6)
C24 0.0215(7) 0.0325(8) 0.0387(9) -0.0013(7) 0.0056(6) -0.0018(6)
C25 0.0212(7) 0.0285(7) 0.0310(8) 0.0001(6) 0.0051(6) 0.0018(6)
N1 0.0154(6) 0.0419(8) 0.0286(7) -0.0068(6) 0.0035(5) 0.0001(5)
N2 0.0157(5) 0.0359(7) 0.0274(7) -0.0058(6) 0.0037(5) -0.0008(5)
N3 0.0202(6) 0.0301(6) 0.0237(6) 0.0006(5) 0.0059(5) -0.0022(5)
N4 0.0227(6) 0.0310(7) 0.0275(7) -0.0017(5) 0.0040(5) -0.0042(5)
O1 0.0233(5) 0.0313(6) 0.0273(6) -0.0045(4) 0.0052(4) -0.0042(4)
O2 0.0178(5) 0.0418(7) 0.0414(7) -0.0080(5) 0.0087(4) 0.0013(5)
O3 0.0194(5) 0.0433(7) 0.0439(7) -0.0086(6) -0.0018(5) -0.0011(5)
O4 0.0300(6) 0.0323(6) 0.0392(7) -0.0089(5) 0.0058(5) -0.0039(5)

loop_
_atom_type_symbol
_atom_type_description
_atom_type_scat_dispersion_real
_atom_type_scat_dispersion_imag
_atom_type_scat_source
C C 0.0181 0.0091 'International Tables Vol C Tables 4.2.6.8 and 6.1.1.4'
H H 0.0000 0.0000 'International Tables Vol C Tables 4.2.6.8 and 6.1.1.4'
N N 0.0311 0.0180 'International Tables Vol C Tables 4.2.6.8 and 6.1.1.4'
O O 0.0492 0.0322 'International Tables Vol C Tables 4.2.6.8 and 6.1.1.4'

loop_
_geom_angle_atom_site_label_1
_geom_angle_atom_site_label_2
_geom_angle_atom_site_label_3
_geom_angle
C14 C1 C2 110.78(14)
C14 C1 C6 111.02(14)
C2 C1 C6 111.16(15)
C14 C1 H1 107.9
C2 C1 H1 107.9
C6 C1 H1 107.9
C3 C2 C1 112.89(14)
C3 C2 H2A 109.0
C1 C2 H2A 109.0
C3 C2 H2B 109.0
C1 C2 H2B 109.0
H2A C2 H2B 107.8
N1 C3 C4 128.93(15)
N1 C3 C2 116.35(16)
C4 C3 C2 114.72(15)
C3 C4 C5 110.57(16)
C3 C4 H4A 109.5
C5 C4 H4A 109.5
C3 C4 H4B 109.5
C5 C4 H4B 109.5
H4A C4 H4B 108.1
C4 C5 C6 112.78(17)
C4 C5 H5A 109.0
C6 C5 H5A 109.0
C4 C5 H5B 109.0
C6 C5 H5B 109.0
H5A C5 H5B 107.8
C13 C6 C5 110.26(15)
C13 C6 C1 111.27(16)
C5 C6 C1 110.26(15)
C13 C6 H6 108.3
C5 C6 H6 108.3
C1 C6 H6 108.3
C6 C13 H13A 109.5
C6 C13 H13B 109.5
H13A C13 H13B 109.5
C6 C13 H13C 109.5
H13A C13 H13C 109.5
H13B C13 H13C 109.5
C2A C1A C14 105.1(9)
C2A C1A C6A 106.9(8)
C14 C1A C6A 103.5(9)
C2A C1A H1A 113.5
C14 C1A H1A 113.5
C6A C1A H1A 113.5
C3A C2A C1A 110.5(9)
C3A C2A H2A1 109.6
C1A C2A H2A1 109.6
C3A C2A H2A2 109.6
C1A C2A H2A2 109.6
H2A1 C2A H2A2 108.1
N1 C3A C4A 124.8(9)
N1 C3A C2A 118.6(8)
C4A C3A C2A 115.5(8)
C3A C4A C5A 114.1(9)
C3A C4A H4A1 108.7
C5A C4A H4A1 108.7
C3A C4A H4A2 108.7
C5A C4A H4A2 108.7
H4A1 C4A H4A2 107.6
C4A C5A C6A 114.5(10)
C4A C5A H5A1 108.6
C6A C5A H5A1 108.6
C4A C5A H5A2 108.6
C6A C5A H5A2 108.6
H5A1 C5A H5A2 107.6
C13A C6A C5A 107.5(9)
C13A C6A C1A 109.0(9)
C5A C6A C1A 106.9(10)
C13A C6A H6A 111.1
C5A C6A H6A 111.1
C1A C6A H6A 111.1
C6A C13A H13D 109.5
C6A C13A H13E 109.5
H13D C13A H13E 109.5
C6A C13A H13F 109.5
H13D C13A H13F 109.5
H13E C13A H13F 109.5
N2 C7 C12 121.22(13)
N2 C7 C8 122.21(14)
C12 C7 C8 116.58(13)
C9 C8 C7 121.73(14)
C9 C8 N3 116.16(12)
C7 C8 N3 122.09(13)
C10 C9 C8 118.93(13)
C10 C9 H9 120.5
C8 C9 H9 120.5
C9 C10 C11 121.66(13)
C9 C10 N4 118.44(13)
C11 C10 N4 119.89(14)
C12 C11 C10 119.44(14)
C12 C11 H11 120.3
C10 C11 H11 120.3
C11 C12 C7 121.65(13)
C11 C12 H12 119.2
C7 C12 H12 119.2
C15 C14 C19 117.64(14)
C15 C14 C1 119.10(15)
C19 C14 C1 123.21(15)
C15 C14 C1A 137.8(5)
C19 C14 C1A 104.5(5)
C16 C15 C14 121.20(16)
C16 C15 H15 119.4
C14 C15 H15 119.4
C15 C16 C17 121.17(16)
C15 C16 H16 119.4
C17 C16 H16 119.4
C18 C17 C16 117.50(14)
C18 C17 C20 121.88(14)
C16 C17 C20 120.60(14)
C17 C18 C19 121.11(15)
C17 C18 H18 119.4
C19 C18 H18 119.4
C14 C19 C18 121.34(15)
C14 C19 H19 119.3
C18 C19 H19 119.3
C25 C20 C21 117.72(13)
C25 C20 C17 121.03(14)
C21 C20 C17 121.20(13)
C22 C21 C20 121.28(14)
C22 C21 H21 119.4
C20 C21 H21 119.4
C21 C22 C23 120.29(15)
C21 C22 H22 119.9
C23 C22 H22 119.9
C24 C23 C22 119.44(14)
C24 C23 H23 120.3
C22 C23 H23 120.3
C23 C24 C25 120.10(15)
C23 C24 H24 120.0
C25 C24 H24 120.0
C20 C25 C24 121.14(15)
C20 C25 H25 119.4
C24 C25 H25 119.4
C3 N1 N2 114.99(14)
C3A N1 N2 116.4(4)
C7 N2 N1 120.39(13)
C7 N2 H2N 115.9(13)
N1 N2 H2N 123.3(13)
O2 N3 O1 122.06(13)
O2 N3 C8 118.89(12)
O1 N3 C8 119.05(11)
O3 N4 O4 123.47(13)
O3 N4 C10 118.64(13)
O4 N4 C10 117.89(12)

loop_
_geom_bond_atom_site_label_1
_geom_bond_atom_site_label_2
_geom_bond_distance
C1 C14 1.527(2)
C1 C2 1.535(2)
C1 C6 1.543(3)
C1 H1 1.0000
C2 C3 1.508(2)
C2 H2A 0.9900
C2 H2B 0.9900
C3 N1 1.290(2)
C3 C4 1.504(3)
C4 C5 1.524(3)
C4 H4A 0.9900
C4 H4B 0.9900
C5 C6 1.533(2)
C5 H5A 0.9900
C5 H5B 0.9900
C6 C13 1.529(2)
C6 H6 1.0000
C13 H13A 0.9800
C13 H13B 0.9800
C13 H13C 0.9800
C1A C2A 1.540(9)
C1A C14 1.549(15)
C1A C6A 1.559(9)
C1A H1A 1.0000
C2A C3A 1.515(9)
C2A H2A1 0.9900
C2A H2A2 0.9900
C3A N1 1.377(11)
C3A C4A 1.495(9)
C4A C5A 1.506(9)
C4A H4A1 0.9900
C4A H4A2 0.9900
C5A C6A 1.538(9)
C5A H5A1 0.9900
C5A H5A2 0.9900
C6A C13A 1.534(9)
C6A H6A 1.0000
C13A H13D 0.9800
C13A H13E 0.9800
C13A H13F 0.9800
C7 N2 1.3449(19)
C7 C12 1.420(2)
C7 C8 1.4292(19)
C8 C9 1.387(2)
C8 N3 1.4470(19)
C9 C10 1.370(2)
C9 H9 0.9500
C10 C11 1.4046(19)
C10 N4 1.4515(19)
C11 C12 1.366(2)
C11 H11 0.9500
C12 H12 0.9500
C14 C15 1.393(2)
C14 C19 1.393(2)
C15 C16 1.391(2)
C15 H15 0.9500
C16 C17 1.402(2)
C16 H16 0.9500
C17 C18 1.392(2)
C17 C20 1.4918(19)
C18 C19 1.394(2)
C18 H18 0.9500
C19 H19 0.9500
C20 C25 1.395(2)
C20 C21 1.397(2)
C21 C22 1.387(2)
C21 H21 0.9500
C22 C23 1.390(2)
C22 H22 0.9500
C23 C24 1.382(2)
C23 H23 0.9500
C24 C25 1.399(2)
C24 H24 0.9500
C25 H25 0.9500
N1 N2 1.3862(16)
N2 H2N 0.93(2)
N3 O2 1.2315(15)
N3 O1 1.2420(16)
N4 O3 1.2303(16)
N4 O4 1.2353(18)

loop_
_geom_hbond_atom_site_label_D
_geom_hbond_atom_site_label_H
_geom_hbond_atom_site_label_A
_geom_hbond_distance_DH
_geom_hbond_distance_HA
_geom_hbond_distance_DA
_geom_hbond_angle_DHA
N2 H2N O1 0.93(2) 1.87(2) 2.5986(17) 133.6(18)

loop_
_geom_torsion_atom_site_label_1
_geom_torsion_atom_site_label_2
_geom_torsion_atom_site_label_3
_geom_torsion_atom_site_label_4
_geom_torsion
C14 C1 C2 C3 -175.00(15)
C6 C1 C2 C3 -51.1(2)
C1 C2 C3 N1 -130.38(18)
C1 C2 C3 C4 50.6(2)
N1 C3 C4 C5 129.9(2)
C2 C3 C4 C5 -51.2(2)
C3 C4 C5 C6 54.4(2)
C4 C5 C6 C13 -179.80(17)
C4 C5 C6 C1 -56.5(2)
C14 C1 C6 C13 -59.75(19)
C2 C1 C6 C13 176.45(15)
C14 C1 C6 C5 177.58(16)
C2 C1 C6 C5 53.8(2)
C14 C1A C2A C3A 172.3(9)
C6A C1A C2A C3A 62.8(14)
C1A C2A C3A N1 117.7(12)
C1A C2A C3A C4A -50.6(15)
N1 C3A C4A C5A -127.2(14)
C2A C3A C4A C5A 40.2(17)
C3A C4A C5A C6A -44(2)
C4A C5A C6A C13A 173.8(15)
C4A C5A C6A C1A 56.9(18)
C2A C1A C6A C13A 179.0(11)
C14 C1A C6A C13A 68.4(11)
C2A C1A C6A C5A -65.1(13)
C14 C1A C6A C5A -175.7(10)
N2 C7 C8 C9 178.48(14)
C12 C7 C8 C9 -1.3(2)
N2 C7 C8 N3 -3.1(2)
C12 C7 C8 N3 177.10(13)
C7 C8 C9 C10 1.3(2)
N3 C8 C9 C10 -177.18(13)
C8 C9 C10 C11 -0.4(2)
C8 C9 C10 N4 179.88(13)
C9 C10 C11 C12 -0.4(2)
N4 C10 C11 C12 179.27(13)
C10 C11 C12 C7 0.4(2)
N2 C7 C12 C11 -179.35(14)
C8 C7 C12 C11 0.4(2)
C2 C1 C14 C15 -129.52(18)
C6 C1 C14 C15 106.47(19)
C2 C1 C14 C19 53.0(2)
C6 C1 C14 C19 -71.0(2)
C2 C1 C14 C1A 55.1(13)
C6 C1 C14 C1A -68.9(13)
C2A C1A C14 C15 -58.4(10)
C6A C1A C14 C15 53.6(10)
C2A C1A C14 C19 125.8(8)
C6A C1A C14 C19 -122.2(7)
C2A C1A C14 C1 -52.4(11)
C6A C1A C14 C1 59.5(12)
C19 C14 C15 C16 1.8(3)
C1 C14 C15 C16 -175.78(17)
C1A C14 C15 C16 -173.6(6)
C14 C15 C16 C17 -0.5(3)
C15 C16 C17 C18 -1.1(3)
C15 C16 C17 C20 177.47(16)
C16 C17 C18 C19 1.5(2)
C20 C17 C18 C19 -177.08(15)
C15 C14 C19 C18 -1.5(3)
C1 C14 C19 C18 176.04(16)
C1A C14 C19 C18 175.4(4)
C17 C18 C19 C14 -0.2(3)
C18 C17 C20 C25 25.1(2)
C16 C17 C20 C25 -153.49(16)
C18 C17 C20 C21 -157.48(15)
C16 C17 C20 C21 24.0(2)
C25 C20 C21 C22 2.0(2)
C17 C20 C21 C22 -175.59(15)
C20 C21 C22 C23 -0.8(3)
C21 C22 C23 C24 -0.8(3)
C22 C23 C24 C25 1.3(3)
C21 C20 C25 C24 -1.5(2)
C17 C20 C25 C24 176.09(14)
C23 C24 C25 C20 -0.2(2)
C4 C3 N1 C3A -100.6(7)
C2 C3 N1 C3A 80.5(6)
C4 C3 N1 N2 1.6(3)
C2 C3 N1 N2 -177.33(14)
C4A C3A N1 C3 84.3(13)
C2A C3A N1 C3 -82.8(11)
C4A C3A N1 N2 -14.1(15)
C2A C3A N1 N2 178.8(8)
C12 C7 N2 N1 -2.0(2)
C8 C7 N2 N1 178.22(13)
C3 N1 N2 C7 177.35(15)
C3A N1 N2 C7 -137.2(7)
C9 C8 N3 O2 1.72(19)
C7 C8 N3 O2 -176.75(13)
C9 C8 N3 O1 -177.92(13)
C7 C8 N3 O1 3.6(2)
C9 C10 N4 O3 5.4(2)
C11 C10 N4 O3 -174.31(14)
C9 C10 N4 O4 -174.84(13)
C11 C10 N4 O4 5.5(2)
